data_4508756
loop_
_publ_author_name
'Garc\'ia-Couceiro, Urko'
'Castillo, Oscar'
'Luque, Antonio'
'Garc\'ia-Ter\'an, Juan P.'
'Beobide, Garikoitz'
'Rom\'an, Pascual'

_publ_contact_author
;
 Oscar Castillo. Departamento de Quimica Inorganica. 
 Facultad de Ciencia y Tecnologia
 Universidad del Pais Vasco,  Apdo. 644, E-48080 Bilbao, Spain
;
_publ_section_title
;
 Rational Design of 2D Magnetic Metal&#x2212;Organic Coordination Polymers
 Assembled from Oxalato and Dipyridyl Spacers
;
_journal_issue 8
_journal_name_full 'Crystal Growth &amp; Design'
_journal_page_first 1839
_journal_paper_doi 10.1021/cg0601608
_journal_volume 6
_journal_year 2006
_chemical_compound_source 'synthesis as described'
_chemical_formula_moiety 'C14 H10 N2 O4 Zn'
_chemical_formula_structural 'C14 H10 N2 O4 Zn'
_chemical_formula_sum 'C14 H10 N2 O4 Zn'
_chemical_formula_weight 335.63
_chemical_name_systematic
;
catena-[(mu-oxalato)(mu-1,2-bis(4-pyridyl)ethylene)Zinc(II)]
;
_space_group_IT_number 71
_symmetry_cell_setting orthorhombic
_symmetry_Int_Tables_number 71
_symmetry_space_group_name_Hall '-I 2 2'
_symmetry_space_group_name_H-M 'I m m m'
_atom_sites_solution_hydrogens geom
_atom_sites_solution_primary direct
_atom_sites_solution_secondary difmap
_audit_creation_method SHELXL97
_cell_angle_alpha 90.00
_cell_angle_beta 90.00
_cell_angle_gamma 90.00
_cell_formula_units_Z 2
_cell_length_a 5.377(2)
_cell_length_b 10.198(4)
_cell_length_c 13.688(5)
_cell_measurement_reflns_used 2845
_cell_measurement_temperature 293(2)
_cell_measurement_theta_max 28.17
_cell_measurement_theta_min 4.00
_cell_volume 750.6(5)
_computing_cell_refinement 'CrysAlis CCD (Oxford Diffraction, 2003)'
_computing_data_collection 'CrysAlis CCD (Oxford Diffraction, 2003)'
_computing_data_reduction 'CrysAlis RED (Oxford Diffraction, 2003)'
_computing_molecular_graphics 'Ortep-3 (Farrugia, 1997)'
_computing_publication_material 'WinGX (Farrugia, 1999)'
_computing_structure_refinement 'SHELXL-97 (Sheldrick, 1997)'
_computing_structure_solution 'Sir92 (Altamore et al., 1993)'
_diffrn_ambient_temperature 293(2)
_diffrn_measured_fraction_theta_full 0.991
_diffrn_measured_fraction_theta_max 0.991
_diffrn_measurement_device_type Xcalibur
_diffrn_measurement_method \w
_diffrn_radiation_monochromator graphite
_diffrn_radiation_source 'fine-focus sealed tube'
_diffrn_radiation_type MoK\a
_diffrn_radiation_wavelength 0.71073
_diffrn_reflns_av_R_equivalents 0.0525
_diffrn_reflns_av_sigmaI/netI 0.2246
_diffrn_reflns_limit_h_max 7
_diffrn_reflns_limit_h_min -7
_diffrn_reflns_limit_k_max 13
_diffrn_reflns_limit_k_min -8
_diffrn_reflns_limit_l_max 18
_diffrn_reflns_limit_l_min -18
_diffrn_reflns_number 2845
_diffrn_reflns_theta_full 28.17
_diffrn_reflns_theta_max 28.17
_diffrn_reflns_theta_min 4.00
_diffrn_standards_decay_% 0
_diffrn_standards_interval_count 0
_diffrn_standards_interval_time 0
_diffrn_standards_number 0
_exptl_absorpt_coefficient_mu 1.651
_exptl_absorpt_correction_T_max 0.95170
_exptl_absorpt_correction_T_min 0.88693
_exptl_absorpt_correction_type numerical
_exptl_absorpt_process_details 'CrysAlis RED (Oxford Diffraction, 2003)'
_exptl_crystal_colour Colourless
_exptl_crystal_density_diffrn 1.485
_exptl_crystal_density_meas 1.49(1)
_exptl_crystal_density_method 'flotation method'
_exptl_crystal_description prismatic
_exptl_crystal_F_000 340
_exptl_crystal_size_max 0.100
_exptl_crystal_size_mid 0.035
_exptl_crystal_size_min 0.035
_refine_diff_density_max 0.565
_refine_diff_density_min -0.510
_refine_diff_density_rms 0.108
_refine_ls_extinction_method none
_refine_ls_goodness_of_fit_ref 0.778
_refine_ls_hydrogen_treatment constr
_refine_ls_matrix_type full
_refine_ls_number_parameters 35
_refine_ls_number_reflns 553
_refine_ls_number_restraints 6
_refine_ls_restrained_S_all 0.774
_refine_ls_R_factor_all 0.1077
_refine_ls_R_factor_gt 0.0625
_refine_ls_shift/su_max 0.000
_refine_ls_shift/su_mean 0.000
_refine_ls_structure_factor_coef Fsqd
_refine_ls_weighting_details 'calc w=1/[\s^2^(Fo^2^)+(0.0547P)^2^]'
_refine_ls_weighting_scheme calc
_refine_ls_wR_factor_gt 0.1113
_refine_ls_wR_factor_ref 0.1269
_reflns_number_gt 260
_reflns_number_total 553
_reflns_threshold_expression >2sigma(I)
_cod_data_source_file cg0601608sup1.cif
_cod_data_source_block compound6
_cod_depositor_comments
;
The following automatic conversions were performed:

'_symmetry_cell_setting' value 'Orthorhombic' changed to
'orthorhombic' according to
/home/saulius/struct/CIF-dictionaries/cif_core.dic dictionary named
'cif_core.dic' version 2.4.2 from 2011-04-26.

Automatic conversion script
Id: cif_fix_values 1891 2012-01-12 08:04:46Z andrius 
;
_cod_original_sg_symbol_Hall '-I 22'
_cod_original_sg_symbol_H-M Immm
_cod_database_code 4508756

loop_
_symmetry_equiv_pos_as_xyz
'x, y, z'
'-x, -y, z'
'x, -y, -z'
'-x, y, -z'
'x+1/2, y+1/2, z+1/2'
'-x+1/2, -y+1/2, z+1/2'
'x+1/2, -y+1/2, -z+1/2'
'-x+1/2, y+1/2, -z+1/2'
'-x, -y, -z'
'x, y, -z'
'-x, y, z'
'x, -y, z'
'-x+1/2, -y+1/2, -z+1/2'
'x+1/2, y+1/2, -z+1/2'
'-x+1/2, y+1/2, z+1/2'
'x+1/2, -y+1/2, z+1/2'

loop_
_atom_site_label
_atom_site_type_symbol
_atom_site_fract_x
_atom_site_fract_y
_atom_site_fract_z
_atom_site_U_iso_or_equiv
_atom_site_adp_type
_atom_site_occupancy
_atom_site_symmetry_multiplicity
_atom_site_calc_flag
_atom_site_refinement_flags
_atom_site_disorder_assembly
_atom_site_disorder_group
Zn Zn 0.0000 0.0000 0.5000 0.0297(7) Uani 1 8 d S . .
O1 O -0.2951(8) -0.1331(4) 0.5000 0.0346(13) Uani 1 2 d S A .
C1 C -0.5000 -0.0765(9) 0.5000 0.029(2) Uani 1 4 d S . .
N11 N 0.0000 -0.005(5) 0.6579(6) 0.044(3) Uiso 0.5 2 d SD A -1
C12 C 0.0000 0.107(6) 0.704(2) 0.08(3) Uiso 0.50 2 d SPD A -1
H12 H 0.0000 0.1806 0.6642 0.095 Uiso 0.50 2 calc SPR A -1
C13 C 0.0000 0.133(2) 0.8044(18) 0.077(10) Uiso 0.50 2 d SPD A -1
H13 H 0.0000 0.2181 0.8294 0.093 Uiso 0.50 2 calc SPR A -1
C14 C 0.0000 0.0254(15) 0.8621(10) 0.055(4) Uiso 0.50 2 d SPD A -1
C15 C 0.0000 -0.093(3) 0.8145(17) 0.072(9) Uiso 0.50 2 d SPD A -1
H15 H 0.0000 -0.1679 0.8528 0.087 Uiso 0.50 2 calc SPR A -1
C16 C 0.0000 -0.110(5) 0.7120(18) 0.06(3) Uiso 0.50 2 d SPD A -1
H16 H 0.0000 -0.1931 0.6842 0.071 Uiso 0.50 2 calc SPR A -1
C17 C 0.0000 0.0490(12) 0.9697(10) 0.069(6) Uiso 0.50 2 d SP A -1
H17 H 0.0000 0.1394 1.0000 0.082 Uiso 1 4 d S B -1

loop_
_atom_site_aniso_label
_atom_site_aniso_U_11
_atom_site_aniso_U_22
_atom_site_aniso_U_33
_atom_site_aniso_U_23
_atom_site_aniso_U_13
_atom_site_aniso_U_12
Zn 0.0253(11) 0.0359(12) 0.0280(11) 0.000 0.000 0.000
O1 0.023(3) 0.030(3) 0.051(3) 0.000 0.000 0.008(2)
C1 0.033(7) 0.029(6) 0.026(6) 0.000 0.000 0.000

loop_
_atom_type_symbol
_atom_type_description
_atom_type_scat_dispersion_real
_atom_type_scat_dispersion_imag
_atom_type_scat_source
C C 0.0033 0.0016 'International Tables Vol C Tables 4.2.6.8 and 6.1.1.4'
H H 0.0000 0.0000 'International Tables Vol C Tables 4.2.6.8 and 6.1.1.4'
N N 0.0061 0.0033 'International Tables Vol C Tables 4.2.6.8 and 6.1.1.4'
O O 0.0106 0.0060 'International Tables Vol C Tables 4.2.6.8 and 6.1.1.4'
Zn Zn 0.2839 1.4301 'International Tables Vol C Tables 4.2.6.8 and 6.1.1.4'

loop_
_geom_angle_atom_site_label_1
_geom_angle_atom_site_label_2
_geom_angle_atom_site_label_3
_geom_angle
_geom_angle_site_symmetry_1
_geom_angle_site_symmetry_3
O1 Zn O1 98.9(2) . 11
O1 Zn O1 180.0 . 9_556
O1 Zn O1 81.1(2) 11 9_556
O1 Zn O1 81.1(2) . 3_556
O1 Zn O1 180.000(1) 11 3_556
O1 Zn O1 98.9(2) 9_556 3_556
O1 Zn N11 89.2(9) . .
O1 Zn N11 89.2(9) 11 .
O1 Zn N11 90.8(9) 9_556 .
O1 Zn N11 90.8(9) 3_556 .
O1 Zn N11 90.8(9) . 9_556
O1 Zn N11 90.8(9) 11 9_556
O1 Zn N11 89.2(9) 9_556 9_556
O1 Zn N11 89.2(9) 3_556 9_556
N11 Zn N11 180.000(2) . 9_556
C1 O1 Zn 111.8(5) . .
O1 C1 O1 124.6(9) 11_455 .
O1 C1 C1 117.7(4) 11_455 9_456
O1 C1 C1 117.7(4) . 9_456
C12 N11 C16 116.3(14) . .
C12 N11 Zn 117.9(19) . .
C16 N11 Zn 125.9(19) . .
N11 C12 C13 130(4) . .
N11 C12 H12 114.9 . .
C13 C12 H12 114.9 . .
C14 C13 C12 115(3) . .
C14 C13 H13 122.7 . .
C12 C13 H13 122.7 . .
C13 C14 C15 115.9(14) . .
C13 C14 C17 116.4(16) . .
C15 C14 C17 127.7(15) . .
C14 C15 C16 126(3) . .
C14 C15 H15 117.2 . .
C16 C15 H15 117.2 . .
N11 C16 C15 117(3) . .
N11 C16 H16 121.3 . .
C15 C16 H16 121.3 . .
C14 C17 H17 123.5 . .

loop_
_geom_bond_atom_site_label_1
_geom_bond_atom_site_label_2
_geom_bond_distance
_geom_bond_site_symmetry_2
Zn O1 2.088(4) .
Zn O1 2.088(4) 11
Zn O1 2.088(4) 9_556
Zn O1 2.088(4) 3_556
Zn N11 2.162(8) .
Zn N11 2.162(8) 9_556
O1 C1 1.244(6) .
C1 O1 1.244(6) 11_455
C1 C1 1.560(18) 9_456
N11 C12 1.302(16) .
N11 C16 1.304(16) .
C12 C13 1.398(19) .
C12 H12 0.9300 .
C13 C14 1.354(19) .
C13 H13 0.9300 .
C14 C15 1.369(19) .
C14 C17 1.492(18) .
C15 C16 1.41(2) .
C15 H15 0.9300 .
C16 H16 0.9300 .
C17 H17 1.0114 .

loop_
_geom_hbond_atom_site_label_D
_geom_hbond_atom_site_label_H
_geom_hbond_atom_site_label_A
_geom_hbond_distance_DH
_geom_hbond_distance_HA
_geom_hbond_distance_DA
_geom_hbond_angle_DHA
_geom_hbond_site_symmetry_A
C13 H13 O1 0.93 2.99 3.75(3) 139.3 8_456
C13 H13 O1 0.93 2.99 3.75(3) 139.3 5
C15 H15 O1 0.93 3.06 3.93(3) 156.6 6_445
C15 H15 O1 0.93 3.06 3.93(3) 156.6 7_546
C17 H17 O1 1.01 2.57 3.449(12) 145.4 8_456
C17 H17 O1 1.01 2.57 3.449(12) 145.4 5
